data_4064887
loop_
_publ_author_name
'Pokharel, Uttam Raj'
'Selegue, John P.'
'Parkin, Sean'

_publ_section_title
;
 Ruthenocene 1,2-Dicarboxylic Acid, Carboxylic Anhydride, and Acid
 Chloride: A Facile Route to Metallocene-Fused Acenequinones
;
_journal_issue 12
_journal_name_full Organometallics
_journal_page_first 3254
_journal_paper_doi 10.1021/om2003915
_journal_volume 30
_journal_year 2011
_chemical_formula_moiety 'C23 H22 O2 Ru, 0.84(H2 O)'
_chemical_formula_sum 'C23 H23.68 O2.84 Ru'
_chemical_formula_weight 446.61
_chemical_melting_point 552.1(10)
_chemical_name_common '[Ru{h5-C5H3(CO)2C6H4-1,2}(Cp*)]'
_chemical_name_systematic '[Ru{h5-C5H3(CO)2C6H4-1,2}(Cp*)]'
_space_group_IT_number 2
_symmetry_cell_setting triclinic
_symmetry_space_group_name_Hall '-P 1'
_symmetry_space_group_name_H-M 'P -1'
_atom_sites_solution_hydrogens geom
_atom_sites_solution_primary direct
_atom_sites_solution_secondary difmap
_audit_creation_method SHELXL-97
_cell_angle_alpha 87.43(3)
_cell_angle_beta 86.56(3)
_cell_angle_gamma 69.75(3)
_cell_formula_units_Z 2
_cell_length_a 7.5391(15)
_cell_length_b 8.2538(17)
_cell_length_c 16.266(3)
_cell_measurement_reflns_used 32277
_cell_measurement_temperature 90.0(2)
_cell_measurement_theta_max 27.48
_cell_measurement_theta_min 1.00
_cell_volume 947.6(4)
_computing_cell_refinement 'SCALEPACK (Otwinowski & Minor, 1997)'
_computing_data_collection 'COLLECT (Nonius, 1998)'
_computing_data_reduction 'DENZO-SMN (Otwinowski & Minor, 1997)'
_computing_molecular_graphics 'XP in SHELXTL (Sheldrick, 2008)'
_computing_publication_material
; 
SHELX-97 (Sheldrick, 2008) and local procedures 
;
_computing_structure_refinement 'SHELXL-97 (Sheldrick, 2008)'
_computing_structure_solution 'SHELXS-97 (Sheldrick, 2008)'
_diffrn_ambient_temperature 90.0(2)
_diffrn_detector_area_resol_mean 9.1
_diffrn_measured_fraction_theta_full 1.000
_diffrn_measured_fraction_theta_max 1.000
_diffrn_measurement_device_type 'Nonius KappaCCD diffractometer'
_diffrn_measurement_method '\w scans at fixed \c = 55\%'
_diffrn_radiation_monochromator graphite
_diffrn_radiation_source 'fine-focus sealed tube'
_diffrn_radiation_type MoK\a
_diffrn_radiation_wavelength 0.71073
_diffrn_reflns_av_R_equivalents 0.0368
_diffrn_reflns_av_sigmaI/netI 0.0348
_diffrn_reflns_limit_h_max 9
_diffrn_reflns_limit_h_min -9
_diffrn_reflns_limit_k_max 10
_diffrn_reflns_limit_k_min -10
_diffrn_reflns_limit_l_max 21
_diffrn_reflns_limit_l_min -21
_diffrn_reflns_number 23149
_diffrn_reflns_theta_full 27.48
_diffrn_reflns_theta_max 27.48
_diffrn_reflns_theta_min 1.25
_diffrn_standards_number 0
_exptl_absorpt_coefficient_mu 0.847
_exptl_absorpt_correction_T_max 0.975
_exptl_absorpt_correction_T_min 0.724
_exptl_absorpt_correction_type multi-scan
_exptl_absorpt_process_details 'Scalepack (Otwinowski & Minor, 1997)'
_exptl_crystal_colour orange
_exptl_crystal_density_diffrn 1.565
_exptl_crystal_density_method 'not measured'
_exptl_crystal_description plate
_exptl_crystal_F_000 457
_exptl_crystal_size_max 0.20
_exptl_crystal_size_mid 0.13
_exptl_crystal_size_min 0.03
_refine_diff_density_max 1.496
_refine_diff_density_min -0.828
_refine_diff_density_rms 0.085
_refine_ls_extinction_method none
_refine_ls_goodness_of_fit_ref 1.040
_refine_ls_hydrogen_treatment constr
_refine_ls_matrix_type full
_refine_ls_number_parameters 260
_refine_ls_number_reflns 4348
_refine_ls_number_restraints 0
_refine_ls_restrained_S_all 1.040
_refine_ls_R_factor_all 0.0442
_refine_ls_R_factor_gt 0.0340
_refine_ls_shift/su_max 0.001
_refine_ls_shift/su_mean 0.000
_refine_ls_structure_factor_coef Fsqd
_refine_ls_weighting_details 'calc w=1/[\s^2^(Fo^2^)+(0.0387P)^2^+1.1668P] where P=(Fo^2^+2Fc^2^)/3'
_refine_ls_weighting_scheme calc
_refine_ls_wR_factor_gt 0.0794
_refine_ls_wR_factor_ref 0.0842
_reflns_number_gt 3788
_reflns_number_total 4348
_reflns_threshold_expression >2\s(I)
_cod_data_source_file om2003915_si_002.cif
_cod_data_source_block k10184s
_cod_depositor_comments
;
The following automatic conversions were performed:

'_chemical_melting_point' value '278-280 C' was changed to
'552.1(10)' - it was converted from degrees Celsius(C) to Kelvins(K),
the average value was taken and precision was estimated.

Automatic conversion script
Id: cif_fix_values 1715 2011-07-08 13:25:40Z adriana 
;
_cod_original_cell_volume 947.6(3)
_cod_database_code 4064887

loop_
_symmetry_equiv_pos_as_xyz
'x, y, z'
'-x, -y, -z'

loop_
_atom_site_label
_atom_site_type_symbol
_atom_site_fract_x
_atom_site_fract_y
_atom_site_fract_z
_atom_site_U_iso_or_equiv
_atom_site_adp_type
_atom_site_occupancy
_atom_site_symmetry_multiplicity
_atom_site_calc_flag
_atom_site_refinement_flags
Ru1 Ru 0.55867(3) 0.41844(3) 0.198410(14) 0.02507(8) Uani 1 1 d .
O1 O 0.3432(3) 0.0518(3) 0.19027(13) 0.0345(5) Uani 1 1 d .
O2 O 0.1910(3) 0.6291(3) 0.37175(14) 0.0377(5) Uani 1 1 d .
C1 C 0.2640(4) 0.5015(3) 0.24064(18) 0.0259(6) Uani 1 1 d .
C2 C 0.2922(4) 0.6350(4) 0.18762(19) 0.0301(6) Uani 1 1 d .
H2 H 0.2746 0.7497 0.2026 0.036 Uiso 1 1 calc R
C3 C 0.3515(4) 0.5634(4) 0.10821(19) 0.0333(7) Uani 1 1 d .
H3 H 0.3799 0.6236 0.0610 0.040 Uiso 1 1 calc R
C4 C 0.3614(4) 0.3884(4) 0.11059(18) 0.0305(6) Uani 1 1 d .
H4 H 0.3979 0.3117 0.0659 0.037 Uiso 1 1 calc R
C5 C 0.3063(4) 0.3483(4) 0.19287(17) 0.0255(6) Uani 1 1 d .
C6 C 0.3087(4) 0.1833(4) 0.22958(17) 0.0266(6) Uani 1 1 d .
C7 C 0.2656(4) 0.1831(4) 0.32079(17) 0.0251(6) Uani 1 1 d .
C8 C 0.2631(4) 0.0289(4) 0.35958(18) 0.0292(6) Uani 1 1 d .
H8 H 0.2859 -0.0708 0.3278 0.035 Uiso 1 1 calc R
C9 C 0.2276(4) 0.0208(4) 0.44353(19) 0.0363(7) Uani 1 1 d .
H9 H 0.2261 -0.0843 0.4693 0.044 Uiso 1 1 calc R
C10 C 0.1942(4) 0.1649(4) 0.49026(19) 0.0377(7) Uani 1 1 d .
H10 H 0.1695 0.1587 0.5481 0.045 Uiso 1 1 calc R
C11 C 0.1965(4) 0.3189(4) 0.45284(18) 0.0328(6) Uani 1 1 d .
H11 H 0.1748 0.4173 0.4854 0.039 Uiso 1 1 calc R
C12 C 0.2304(4) 0.3302(4) 0.36825(17) 0.0262(6) Uani 1 1 d .
C13 C 0.2256(4) 0.5014(4) 0.32992(18) 0.0277(6) Uani 1 1 d .
C1' C 0.8167(4) 0.2133(4) 0.2348(3) 0.0428(9) Uani 1 1 d .
C2' C 0.7559(4) 0.3409(4) 0.29744(19) 0.0306(6) Uani 1 1 d .
C3' C 0.7578(4) 0.5000(4) 0.26054(18) 0.0281(6) Uani 1 1 d .
C4' C 0.8189(4) 0.4723(5) 0.1760(2) 0.0380(8) Uani 1 1 d .
C5' C 0.8562(4) 0.2951(5) 0.1603(2) 0.0464(9) Uani 1 1 d .
C14 C 0.8390(6) 0.0273(5) 0.2488(4) 0.0886(19) Uani 1 1 d .
H14A H 0.8272 -0.0224 0.1967 0.133 Uiso 1 1 calc R
H14B H 0.7406 0.0175 0.2888 0.133 Uiso 1 1 calc R
H14C H 0.9640 -0.0353 0.2701 0.133 Uiso 1 1 calc R
C15 C 0.7080(5) 0.3131(6) 0.3860(2) 0.0552(11) Uani 1 1 d .
H15A H 0.8225 0.2823 0.4174 0.083 Uiso 1 1 calc R
H15B H 0.6559 0.2194 0.3914 0.083 Uiso 1 1 calc R
H15C H 0.6140 0.4194 0.4074 0.083 Uiso 1 1 calc R
C16 C 0.7095(5) 0.6682(4) 0.3036(3) 0.0506(10) Uani 1 1 d .
H16A H 0.6172 0.6729 0.3493 0.076 Uiso 1 1 calc R
H16B H 0.6555 0.7643 0.2646 0.076 Uiso 1 1 calc R
H16C H 0.8245 0.6771 0.3250 0.076 Uiso 1 1 calc R
C17 C 0.8403(6) 0.6083(7) 0.1156(3) 0.0728(15) Uani 1 1 d .
H17A H 0.9601 0.6260 0.1235 0.109 Uiso 1 1 calc R
H17B H 0.7349 0.7169 0.1246 0.109 Uiso 1 1 calc R
H17C H 0.8398 0.5707 0.0593 0.109 Uiso 1 1 calc R
C18 C 0.9326(6) 0.2070(9) 0.0803(3) 0.098(2) Uani 1 1 d .
H18A H 0.8879 0.2893 0.0343 0.148 Uiso 1 1 calc R
H18B H 0.8885 0.1094 0.0755 0.148 Uiso 1 1 calc R
H18C H 1.0713 0.1650 0.0788 0.148 Uiso 1 1 calc R
O1W O 0.4459(13) -0.081(2) 0.0347(8) 0.065(4) Uani 0.43(3) 1 d P
O1W' O 0.4150(19) -0.001(3) -0.0085(17) 0.090(8) Uani 0.42(3) 1 d P

loop_
_atom_site_aniso_label
_atom_site_aniso_U_11
_atom_site_aniso_U_22
_atom_site_aniso_U_33
_atom_site_aniso_U_23
_atom_site_aniso_U_13
_atom_site_aniso_U_12
Ru1 0.01739(12) 0.02786(13) 0.03142(13) 0.00217(8) -0.00525(8) -0.00935(9)
O1 0.0394(12) 0.0332(11) 0.0351(11) -0.0058(9) -0.0011(9) -0.0174(9)
O2 0.0330(12) 0.0295(11) 0.0491(13) -0.0102(9) 0.0024(10) -0.0084(9)
C1 0.0143(12) 0.0263(13) 0.0373(15) 0.0051(11) -0.0068(11) -0.0073(10)
C2 0.0153(12) 0.0278(14) 0.0471(17) 0.0085(12) -0.0107(12) -0.0068(11)
C3 0.0229(14) 0.0452(17) 0.0364(16) 0.0145(13) -0.0114(12) -0.0178(13)
C4 0.0257(14) 0.0431(17) 0.0286(14) 0.0033(12) -0.0066(11) -0.0189(13)
C5 0.0159(12) 0.0315(14) 0.0325(14) 0.0029(11) -0.0059(10) -0.0121(11)
C6 0.0215(13) 0.0309(14) 0.0303(14) 0.0010(11) -0.0036(11) -0.0126(11)
C7 0.0164(12) 0.0292(14) 0.0304(14) 0.0023(11) -0.0051(10) -0.0085(11)
C8 0.0242(14) 0.0287(14) 0.0353(15) 0.0039(12) -0.0069(11) -0.0094(11)
C9 0.0333(16) 0.0385(17) 0.0385(17) 0.0112(13) -0.0068(13) -0.0150(14)
C10 0.0334(16) 0.0512(19) 0.0287(15) 0.0045(13) -0.0041(12) -0.0148(15)
C11 0.0242(14) 0.0427(17) 0.0314(15) -0.0050(13) -0.0001(12) -0.0110(13)
C12 0.0171(12) 0.0289(14) 0.0316(14) 0.0008(11) -0.0052(11) -0.0065(11)
C13 0.0162(12) 0.0274(14) 0.0386(16) -0.0020(12) -0.0028(11) -0.0058(11)
C1' 0.0190(14) 0.0247(15) 0.083(3) -0.0045(15) -0.0223(15) -0.0020(12)
C2' 0.0176(13) 0.0348(15) 0.0395(16) 0.0114(12) -0.0115(11) -0.0090(11)
C3' 0.0190(13) 0.0268(14) 0.0407(16) 0.0027(12) -0.0102(12) -0.0094(11)
C4' 0.0178(13) 0.066(2) 0.0380(17) 0.0118(15) -0.0078(12) -0.0245(14)
C5' 0.0141(14) 0.074(3) 0.047(2) -0.0214(18) -0.0035(13) -0.0074(15)
C14 0.057(3) 0.0254(18) 0.185(6) -0.003(3) -0.066(3) -0.0066(18)
C15 0.0361(18) 0.091(3) 0.046(2) 0.035(2) -0.0207(16) -0.033(2)
C16 0.0353(18) 0.0320(17) 0.084(3) -0.0081(17) -0.0258(18) -0.0062(14)
C17 0.044(2) 0.134(4) 0.062(3) 0.050(3) -0.0279(19) -0.061(3)
C18 0.0242(19) 0.171(6) 0.079(3) -0.074(4) -0.006(2) 0.002(3)
O1W 0.081(6) 0.071(7) 0.045(6) -0.003(5) 0.004(4) -0.030(5)
O1W' 0.081(7) 0.090(11) 0.111(16) -0.048(12) 0.032(8) -0.044(7)

loop_
_atom_type_symbol
_atom_type_description
_atom_type_scat_dispersion_real
_atom_type_scat_dispersion_imag
_atom_type_scat_source
C C 0.0033 0.0016 'International Tables Vol C Tables 4.2.6.8 and 6.1.1.4'
H H 0.0000 0.0000 'International Tables Vol C Tables 4.2.6.8 and 6.1.1.4'
O O 0.0106 0.0060 'International Tables Vol C Tables 4.2.6.8 and 6.1.1.4'
Ru Ru -1.2594 0.8363 'International Tables Vol C Tables 4.2.6.8 and 6.1.1.4'

loop_
_geom_angle_atom_site_label_1
_geom_angle_atom_site_label_2
_geom_angle_atom_site_label_3
_geom_angle
_geom_angle_site_symmetry_1
_geom_angle_site_symmetry_3
C3' Ru1 C4' 38.51(12) . .
C3' Ru1 C1 120.33(11) . .
C4' Ru1 C1 149.83(13) . .
C3' Ru1 C2' 38.29(11) . .
C4' Ru1 C2' 64.39(11) . .
C1 Ru1 C2' 113.94(11) . .
C3' Ru1 C5 153.99(11) . .
C4' Ru1 C5 167.48(11) . .
C1 Ru1 C5 38.81(10) . .
C2' Ru1 C5 124.79(11) . .
C3' Ru1 C5' 64.04(12) . .
C4' Ru1 C5' 38.22(14) . .
C1 Ru1 C5' 171.30(13) . .
C2' Ru1 C5' 64.15(12) . .
C5 Ru1 C5' 134.32(12) . .
C3' Ru1 C1' 64.08(11) . .
C4' Ru1 C1' 64.11(13) . .
C1 Ru1 C1' 135.07(13) . .
C2' Ru1 C1' 38.45(13) . .
C5 Ru1 C1' 116.65(11) . .
C5' Ru1 C1' 38.13(15) . .
C3' Ru1 C2 109.65(11) . .
C4' Ru1 C2 117.50(12) . .
C1 Ru1 C2 38.49(10) . .
C2' Ru1 C2 130.92(12) . .
C5 Ru1 C2 64.46(10) . .
C5' Ru1 C2 149.44(14) . .
C1' Ru1 C2 168.80(13) . .
C3' Ru1 C3 128.78(11) . .
C4' Ru1 C3 109.78(11) . .
C1 Ru1 C3 63.65(11) . .
C2' Ru1 C3 165.34(11) . .
C5 Ru1 C3 63.45(11) . .
C5' Ru1 C3 120.51(13) . .
C1' Ru1 C3 153.28(14) . .
C2 Ru1 C3 37.90(12) . .
C3' Ru1 C4 164.62(11) . .
C4' Ru1 C4 130.00(11) . .
C1 Ru1 C4 64.29(11) . .
C2' Ru1 C4 156.34(11) . .
C5 Ru1 C4 38.24(10) . .
C5' Ru1 C4 113.69(12) . .
C1' Ru1 C4 124.57(12) . .
C2 Ru1 C4 63.89(12) . .
C3 Ru1 C4 37.60(11) . .
C2 C1 C5 108.1(3) . .
C2 C1 C13 129.0(3) . .
C5 C1 C13 122.4(2) . .
C2 C1 Ru1 71.70(15) . .
C5 C1 Ru1 71.19(15) . .
C13 C1 Ru1 116.46(18) . .
C3 C2 C1 107.2(3) . .
C3 C2 Ru1 71.54(17) . .
C1 C2 Ru1 69.81(15) . .
C3 C2 H2 126.4 . .
C1 C2 H2 126.4 . .
Ru1 C2 H2 123.9 . .
C4 C3 C2 109.5(3) . .
C4 C3 Ru1 71.26(16) . .
C2 C3 Ru1 70.56(16) . .
C4 C3 H3 125.2 . .
C2 C3 H3 125.2 . .
Ru1 C3 H3 124.5 . .
C3 C4 C5 107.6(3) . .
C3 C4 Ru1 71.14(16) . .
C5 C4 Ru1 69.98(15) . .
C3 C4 H4 126.2 . .
C5 C4 H4 126.2 . .
Ru1 C4 H4 124.3 . .
C4 C5 C1 107.6(2) . .
C4 C5 C6 129.5(3) . .
C1 C5 C6 122.5(2) . .
C4 C5 Ru1 71.78(15) . .
C1 C5 Ru1 69.99(15) . .
C6 C5 Ru1 118.49(18) . .
O1 C6 C5 123.7(3) . .
O1 C6 C7 121.0(3) . .
C5 C6 C7 115.3(2) . .
C8 C7 C12 119.3(3) . .
C8 C7 C6 118.1(3) . .
C12 C7 C6 122.6(2) . .
C9 C8 C7 120.4(3) . .
C9 C8 H8 119.8 . .
C7 C8 H8 119.8 . .
C8 C9 C10 120.3(3) . .
C8 C9 H9 119.9 . .
C10 C9 H9 119.9 . .
C9 C10 C11 120.1(3) . .
C9 C10 H10 120.0 . .
C11 C10 H10 120.0 . .
C12 C11 C10 120.6(3) . .
C12 C11 H11 119.7 . .
C10 C11 H11 119.7 . .
C11 C12 C7 119.3(3) . .
C11 C12 C13 118.8(3) . .
C7 C12 C13 121.9(2) . .
O2 C13 C1 123.6(3) . .
O2 C13 C12 121.2(3) . .
C1 C13 C12 115.2(2) . .
C5' C1' C2' 108.0(3) . .
C5' C1' C14 127.6(4) . .
C2' C1' C14 124.4(4) . .
C5' C1' Ru1 70.87(18) . .
C2' C1' Ru1 70.62(16) . .
C14 C1' Ru1 125.7(2) . .
C3' C2' C1' 107.4(3) . .
C3' C2' C15 125.5(3) . .
C1' C2' C15 127.1(3) . .
C3' C2' Ru1 70.15(16) . .
C1' C2' Ru1 70.93(17) . .
C15 C2' Ru1 126.4(2) . .
C2' C3' C4' 108.6(3) . .
C2' C3' C16 126.0(3) . .
C4' C3' C16 125.4(3) . .
C2' C3' Ru1 71.56(16) . .
C4' C3' Ru1 70.85(16) . .
C16 C3' Ru1 124.9(2) . .
C5' C4' C3' 107.8(3) . .
C5' C4' C17 126.9(4) . .
C3' C4' C17 125.2(4) . .
C5' C4' Ru1 71.58(17) . .
C3' C4' Ru1 70.64(16) . .
C17 C4' Ru1 123.7(2) . .
C4' C5' C1' 108.2(3) . .
C4' C5' C18 126.0(4) . .
C1' C5' C18 125.7(4) . .
C4' C5' Ru1 70.20(17) . .
C1' C5' Ru1 71.00(17) . .
C18 C5' Ru1 126.6(2) . .
C1' C14 H14A 109.5 . .
C1' C14 H14B 109.5 . .
H14A C14 H14B 109.5 . .
C1' C14 H14C 109.5 . .
H14A C14 H14C 109.5 . .
H14B C14 H14C 109.5 . .
C2' C15 H15A 109.5 . .
C2' C15 H15B 109.5 . .
H15A C15 H15B 109.5 . .
C2' C15 H15C 109.5 . .
H15A C15 H15C 109.5 . .
H15B C15 H15C 109.5 . .
C3' C16 H16A 109.5 . .
C3' C16 H16B 109.5 . .
H16A C16 H16B 109.5 . .
C3' C16 H16C 109.5 . .
H16A C16 H16C 109.5 . .
H16B C16 H16C 109.5 . .
C4' C17 H17A 109.5 . .
C4' C17 H17B 109.5 . .
H17A C17 H17B 109.5 . .
C4' C17 H17C 109.5 . .
H17A C17 H17C 109.5 . .
H17B C17 H17C 109.5 . .
C5' C18 H18A 109.5 . .
C5' C18 H18B 109.5 . .
H18A C18 H18B 109.5 . .
C5' C18 H18C 109.5 . .
H18A C18 H18C 109.5 . .
H18B C18 H18C 109.5 . .
O1W' O1W O1W' 63(2) . 2_655
O1W O1W' O1W' 79(3) . 2_655
O1W O1W' O1W 117(2) . 2_655
O1W' O1W' O1W 38.1(11) 2_655 2_655

loop_
_geom_bond_atom_site_label_1
_geom_bond_atom_site_label_2
_geom_bond_distance
_geom_bond_site_symmetry_2
Ru1 C3' 2.161(3) .
Ru1 C4' 2.164(3) .
Ru1 C1 2.164(3) .
Ru1 C2' 2.180(3) .
Ru1 C5 2.180(3) .
Ru1 C5' 2.182(3) .
Ru1 C1' 2.184(3) .
Ru1 C2 2.189(3) .
Ru1 C3 2.202(3) .
Ru1 C4 2.204(3) .
O1 C6 1.225(3) .
O2 C13 1.223(3) .
C1 C2 1.435(4) .
C1 C5 1.443(4) .
C1 C13 1.464(4) .
C2 C3 1.426(4) .
C2 H2 0.9500 .
C3 C4 1.420(4) .
C3 H3 0.9500 .
C4 C5 1.436(4) .
C4 H4 0.9500 .
C5 C6 1.457(4) .
C6 C7 1.500(4) .
C7 C8 1.401(4) .
C7 C12 1.406(4) .
C8 C9 1.379(4) .
C8 H8 0.9500 .
C9 C10 1.380(5) .
C9 H9 0.9500 .
C10 C11 1.390(4) .
C10 H10 0.9500 .
C11 C12 1.389(4) .
C11 H11 0.9500 .
C12 C13 1.508(4) .
C1' C5' 1.426(5) .
C1' C2' 1.437(5) .
C1' C14 1.494(5) .
C2' C3' 1.424(4) .
C2' C15 1.491(5) .
C3' C4' 1.426(4) .
C3' C16 1.502(4) .
C4' C5' 1.423(5) .
C4' C17 1.503(5) .
C5' C18 1.504(5) .
C14 H14A 0.9800 .
C14 H14B 0.9800 .
C14 H14C 0.9800 .
C15 H15A 0.9800 .
C15 H15B 0.9800 .
C15 H15C 0.9800 .
C16 H16A 0.9800 .
C16 H16B 0.9800 .
C16 H16C 0.9800 .
C17 H17A 0.9800 .
C17 H17B 0.9800 .
C17 H17C 0.9800 .
C18 H18A 0.9800 .
C18 H18B 0.9800 .
C18 H18C 0.9800 .
O1W O1W' 0.925(19) .
O1W O1W' 1.47(3) 2_655
O1W' O1W' 1.34(3) 2_655
O1W' O1W 1.47(3) 2_655

loop_
_geom_torsion_atom_site_label_1
_geom_torsion_atom_site_label_2
_geom_torsion_atom_site_label_3
_geom_torsion_atom_site_label_4
_geom_torsion
_geom_torsion_site_symmetry_1
_geom_torsion_site_symmetry_4
C3' Ru1 C1 C2 83.69(19) . .
C4' Ru1 C1 C2 46.6(3) . .
C2' Ru1 C1 C2 126.37(18) . .
C5 Ru1 C1 C2 -117.3(2) . .
C5' Ru1 C1 C2 -158.2(7) . .
C1' Ru1 C1 C2 166.19(18) . .
C3 Ru1 C1 C2 -37.64(17) . .
C4 Ru1 C1 C2 -79.67(18) . .
C3' Ru1 C1 C5 -159.04(15) . .
C4' Ru1 C1 C5 163.8(2) . .
C2' Ru1 C1 C5 -116.36(17) . .
C5' Ru1 C1 C5 -41.0(8) . .
C1' Ru1 C1 C5 -76.5(2) . .
C2 Ru1 C1 C5 117.3(2) . .
C3 Ru1 C1 C5 79.63(18) . .
C4 Ru1 C1 C5 37.60(16) . .
C3' Ru1 C1 C13 -41.4(2) . .
C4' Ru1 C1 C13 -78.5(3) . .
C2' Ru1 C1 C13 1.3(2) . .
C5 Ru1 C1 C13 117.6(3) . .
C5' Ru1 C1 C13 76.7(8) . .
C1' Ru1 C1 C13 41.1(3) . .
C2 Ru1 C1 C13 -125.1(3) . .
C3 Ru1 C1 C13 -162.8(2) . .
C4 Ru1 C1 C13 155.2(2) . .
C5 C1 C2 C3 -0.1(3) . .
C13 C1 C2 C3 171.8(3) . .
Ru1 C1 C2 C3 62.18(19) . .
C5 C1 C2 Ru1 -62.27(18) . .
C13 C1 C2 Ru1 109.6(3) . .
C3' Ru1 C2 C3 128.61(17) . .
C4' Ru1 C2 C3 87.27(19) . .
C1 Ru1 C2 C3 -117.0(2) . .
C2' Ru1 C2 C3 166.10(16) . .
C5 Ru1 C2 C3 -78.90(18) . .
C5' Ru1 C2 C3 56.6(3) . .
C1' Ru1 C2 C3 -177.3(5) . .
C4 Ru1 C2 C3 -36.22(16) . .
C3' Ru1 C2 C1 -114.37(17) . .
C4' Ru1 C2 C1 -155.70(17) . .
C2' Ru1 C2 C1 -76.9(2) . .
C5 Ru1 C2 C1 38.13(16) . .
C5' Ru1 C2 C1 173.7(2) . .
C1' Ru1 C2 C1 -60.3(6) . .
C3 Ru1 C2 C1 117.0(2) . .
C4 Ru1 C2 C1 80.81(18) . .
C1 C2 C3 C4 -0.2(3) . .
Ru1 C2 C3 C4 60.9(2) . .
C1 C2 C3 Ru1 -61.05(18) . .
C3' Ru1 C3 C4 169.67(16) . .
C4' Ru1 C3 C4 130.73(18) . .
C1 Ru1 C3 C4 -81.36(18) . .
C2' Ru1 C3 C4 -165.4(4) . .
C5 Ru1 C3 C4 -37.79(17) . .
C5' Ru1 C3 C4 89.9(2) . .
C1' Ru1 C3 C4 59.3(3) . .
C2 Ru1 C3 C4 -119.6(2) . .
C3' Ru1 C3 C2 -70.7(2) . .
C4' Ru1 C3 C2 -109.69(18) . .
C1 Ru1 C3 C2 38.22(16) . .
C2' Ru1 C3 C2 -45.8(5) . .
C5 Ru1 C3 C2 81.79(18) . .
C5' Ru1 C3 C2 -150.47(18) . .
C1' Ru1 C3 C2 178.8(2) . .
C4 Ru1 C3 C2 119.6(2) . .
C2 C3 C4 C5 0.4(3) . .
Ru1 C3 C4 C5 60.81(19) . .
C2 C3 C4 Ru1 -60.46(19) . .
C3' Ru1 C4 C3 -31.8(5) . .
C4' Ru1 C4 C3 -68.6(2) . .
C1 Ru1 C4 C3 79.50(19) . .
C2' Ru1 C4 C3 170.8(2) . .
C5 Ru1 C4 C3 117.7(3) . .
C5' Ru1 C4 C3 -109.8(2) . .
C1' Ru1 C4 C3 -152.0(2) . .
C2 Ru1 C4 C3 36.51(17) . .
C3' Ru1 C4 C5 -149.4(4) . .
C4' Ru1 C4 C5 173.78(17) . .
C1 Ru1 C4 C5 -38.17(16) . .
C2' Ru1 C4 C5 53.2(3) . .
C5' Ru1 C4 C5 132.52(19) . .
C1' Ru1 C4 C5 90.3(2) . .
C2 Ru1 C4 C5 -81.15(18) . .
C3 Ru1 C4 C5 -117.7(3) . .
C3 C4 C5 C1 -0.4(3) . .
Ru1 C4 C5 C1 61.14(18) . .
C3 C4 C5 C6 -173.8(3) . .
Ru1 C4 C5 C6 -112.3(3) . .
C3 C4 C5 Ru1 -61.55(19) . .
C2 C1 C5 C4 0.3(3) . .
C13 C1 C5 C4 -172.2(2) . .
Ru1 C1 C5 C4 -62.29(18) . .
C2 C1 C5 C6 174.3(2) . .
C13 C1 C5 C6 1.8(4) . .
Ru1 C1 C5 C6 111.7(2) . .
C2 C1 C5 Ru1 62.60(18) . .
C13 C1 C5 Ru1 -109.9(2) . .
C3' Ru1 C5 C4 162.1(2) . .
C4' Ru1 C5 C4 -22.5(6) . .
C1 Ru1 C5 C4 117.3(2) . .
C2' Ru1 C5 C4 -156.97(18) . .
C5' Ru1 C5 C4 -70.6(2) . .
C1' Ru1 C5 C4 -112.9(2) . .
C2 Ru1 C5 C4 79.53(19) . .
C3 Ru1 C5 C4 37.16(18) . .
C3' Ru1 C5 C1 44.7(3) . .
C4' Ru1 C5 C1 -139.9(5) . .
C2' Ru1 C5 C1 85.68(19) . .
C5' Ru1 C5 C1 172.04(18) . .
C1' Ru1 C5 C1 129.78(18) . .
C2 Ru1 C5 C1 -37.81(16) . .
C3 Ru1 C5 C1 -80.18(18) . .
C4 Ru1 C5 C1 -117.3(2) . .
C3' Ru1 C5 C6 -72.2(3) . .
C4' Ru1 C5 C6 103.2(5) . .
C1 Ru1 C5 C6 -116.9(3) . .
C2' Ru1 C5 C6 -31.2(3) . .
C5' Ru1 C5 C6 55.1(3) . .
C1' Ru1 C5 C6 12.9(3) . .
C2 Ru1 C5 C6 -154.7(3) . .
C3 Ru1 C5 C6 162.9(3) . .
C4 Ru1 C5 C6 125.7(3) . .
C4 C5 C6 O1 -7.8(5) . .
C1 C5 C6 O1 179.6(3) . .
Ru1 C5 C6 O1 -97.0(3) . .
C4 C5 C6 C7 172.1(3) . .
C1 C5 C6 C7 -0.5(4) . .
Ru1 C5 C6 C7 82.9(3) . .
O1 C6 C7 C8 -1.0(4) . .
C5 C6 C7 C8 179.1(2) . .
O1 C6 C7 C12 178.2(3) . .
C5 C6 C7 C12 -1.7(4) . .
C12 C7 C8 C9 -0.4(4) . .
C6 C7 C8 C9 178.8(3) . .
C7 C8 C9 C10 0.0(4) . .
C8 C9 C10 C11 -0.1(5) . .
C9 C10 C11 C12 0.7(5) . .
C10 C11 C12 C7 -1.1(4) . .
C10 C11 C12 C13 178.1(3) . .
C8 C7 C12 C11 1.0(4) . .
C6 C7 C12 C11 -178.3(2) . .
C8 C7 C12 C13 -178.2(2) . .
C6 C7 C12 C13 2.6(4) . .
C2 C1 C13 O2 8.5(4) . .
C5 C1 C13 O2 179.4(3) . .
Ru1 C1 C13 O2 95.7(3) . .
C2 C1 C13 C12 -171.8(2) . .
C5 C1 C13 C12 -0.9(4) . .
Ru1 C1 C13 C12 -84.6(3) . .
C11 C12 C13 O2 -0.7(4) . .
C7 C12 C13 O2 178.5(3) . .
C11 C12 C13 C1 179.6(2) . .
C7 C12 C13 C1 -1.2(4) . .
C3' Ru1 C1' C5' -80.3(2) . .
C4' Ru1 C1' C5' -37.25(19) . .
C1 Ru1 C1' C5' 171.81(18) . .
C2' Ru1 C1' C5' -118.0(3) . .
C5 Ru1 C1' C5' 128.80(19) . .
C2 Ru1 C1' C5' -138.3(5) . .
C3 Ru1 C1' C5' 45.4(3) . .
C4 Ru1 C1' C5' 85.0(2) . .
C3' Ru1 C1' C2' 37.70(17) . .
C4' Ru1 C1' C2' 80.71(19) . .
C1 Ru1 C1' C2' -70.2(2) . .
C5 Ru1 C1' C2' -113.24(18) . .
C5' Ru1 C1' C2' 118.0(3) . .
C2 Ru1 C1' C2' -20.3(7) . .
C3 Ru1 C1' C2' 163.4(2) . .
C4 Ru1 C1' C2' -157.06(16) . .
C3' Ru1 C1' C14 156.6(5) . .
C4' Ru1 C1' C14 -160.3(5) . .
C1 Ru1 C1' C14 48.7(5) . .
C2' Ru1 C1' C14 118.9(5) . .
C5 Ru1 C1' C14 5.7(5) . .
C5' Ru1 C1' C14 -123.1(5) . .
C2 Ru1 C1' C14 98.6(6) . .
C3 Ru1 C1' C14 -77.7(5) . .
C4 Ru1 C1' C14 -38.1(5) . .
C5' C1' C2' C3' 0.3(3) . .
C14 C1' C2' C3' 178.4(3) . .
Ru1 C1' C2' C3' -61.02(19) . .
C5' C1' C2' C15 -177.0(3) . .
C14 C1' C2' C15 1.1(5) . .
Ru1 C1' C2' C15 121.7(3) . .
C5' C1' C2' Ru1 61.3(2) . .
C14 C1' C2' Ru1 -120.6(3) . .
C4' Ru1 C2' C3' 37.51(18) . .
C1 Ru1 C2' C3' -109.23(18) . .
C5 Ru1 C2' C3' -152.37(17) . .
C5' Ru1 C2' C3' 80.1(2) . .
C1' Ru1 C2' C3' 117.4(3) . .
C2 Ru1 C2' C3' -67.7(2) . .
C3 Ru1 C2' C3' -32.0(5) . .
C4 Ru1 C2' C3' 170.5(2) . .
C3' Ru1 C2' C1' -117.4(3) . .
C4' Ru1 C2' C1' -79.9(2) . .
C1 Ru1 C2' C1' 133.35(19) . .
C5 Ru1 C2' C1' 90.2(2) . .
C5' Ru1 C2' C1' -37.3(2) . .
C2 Ru1 C2' C1' 174.88(18) . .
C3 Ru1 C2' C1' -149.5(4) . .
C4 Ru1 C2' C1' 53.1(3) . .
C3' Ru1 C2' C15 120.0(4) . .
C4' Ru1 C2' C15 157.5(3) . .
C1 Ru1 C2' C15 10.8(3) . .
C5 Ru1 C2' C15 -32.4(4) . .
C5' Ru1 C2' C15 -159.9(4) . .
C1' Ru1 C2' C15 -122.6(4) . .
C2 Ru1 C2' C15 52.3(4) . .
C3 Ru1 C2' C15 88.0(5) . .
C4 Ru1 C2' C15 -69.5(4) . .
C1' C2' C3' C4' 0.0(3) . .
C15 C2' C3' C4' 177.4(3) . .
Ru1 C2' C3' C4' -61.51(19) . .
C1' C2' C3' C16 -178.3(3) . .
C15 C2' C3' C16 -0.9(5) . .
Ru1 C2' C3' C16 120.2(3) . .
C1' C2' C3' Ru1 61.52(19) . .
C15 C2' C3' Ru1 -121.1(3) . .
C4' Ru1 C3' C2' -118.1(3) . .
C1 Ru1 C3' C2' 91.01(19) . .
C5 Ru1 C3' C2' 60.3(3) . .
C5' Ru1 C3' C2' -80.5(2) . .
C1' Ru1 C3' C2' -37.86(19) . .
C2 Ru1 C3' C2' 132.07(18) . .
C3 Ru1 C3' C2' 170.08(17) . .
C4 Ru1 C3' C2' -165.6(4) . .
C1 Ru1 C3' C4' -150.85(18) . .
C2' Ru1 C3' C4' 118.1(3) . .
C5 Ru1 C3' C4' 178.4(2) . .
C5' Ru1 C3' C4' 37.7(2) . .
C1' Ru1 C3' C4' 80.3(2) . .
C2 Ru1 C3' C4' -109.8(2) . .
C3 Ru1 C3' C4' -71.8(2) . .
C4 Ru1 C3' C4' -47.4(5) . .
C4' Ru1 C3' C16 120.4(4) . .
C1 Ru1 C3' C16 -30.5(3) . .
C2' Ru1 C3' C16 -121.5(4) . .
C5 Ru1 C3' C16 -61.2(4) . .
C5' Ru1 C3' C16 158.0(3) . .
C1' Ru1 C3' C16 -159.4(3) . .
C2 Ru1 C3' C16 10.6(3) . .
C3 Ru1 C3' C16 48.6(3) . .
C4 Ru1 C3' C16 72.9(5) . .
C2' C3' C4' C5' -0.3(3) . .
C16 C3' C4' C5' 177.9(3) . .
Ru1 C3' C4' C5' -62.3(2) . .
C2' C3' C4' C17 -179.9(3) . .
C16 C3' C4' C17 -1.6(5) . .
Ru1 C3' C4' C17 118.1(3) . .
C2' C3' C4' Ru1 61.96(19) . .
C16 C3' C4' Ru1 -119.8(3) . .
C3' Ru1 C4' C5' 117.4(3) . .
C1 Ru1 C4' C5' 174.1(2) . .
C2' Ru1 C4' C5' 80.0(2) . .
C5 Ru1 C4' C5' -59.4(6) . .
C1' Ru1 C4' C5' 37.2(2) . .
C2 Ru1 C4' C5' -155.25(19) . .
C3 Ru1 C4' C5' -114.6(2) . .
C4 Ru1 C4' C5' -77.4(2) . .
C1 Ru1 C4' C3' 56.8(3) . .
C2' Ru1 C4' C3' -37.30(17) . .
C5 Ru1 C4' C3' -176.8(4) . .
C5' Ru1 C4' C3' -117.4(3) . .
C1' Ru1 C4' C3' -80.2(2) . .
C2 Ru1 C4' C3' 87.40(19) . .
C3 Ru1 C4' C3' 128.10(18) . .
C4 Ru1 C4' C3' 165.22(16) . .
C3' Ru1 C4' C17 -120.0(4) . .
C1 Ru1 C4' C17 -63.2(4) . .
C2' Ru1 C4' C17 -157.3(4) . .
C5 Ru1 C4' C17 63.2(7) . .
C5' Ru1 C4' C17 122.6(4) . .
C1' Ru1 C4' C17 159.8(4) . .
C2 Ru1 C4' C17 -32.6(4) . .
C3 Ru1 C4' C17 8.1(4) . .
C4 Ru1 C4' C17 45.2(4) . .
C3' C4' C5' C1' 0.5(3) . .
C17 C4' C5' C1' -179.9(3) . .
Ru1 C4' C5' C1' -61.2(2) . .
C3' C4' C5' C18 -176.9(3) . .
C17 C4' C5' C18 2.7(5) . .
Ru1 C4' C5' C18 121.4(3) . .
C3' C4' C5' Ru1 61.69(19) . .
C17 C4' C5' Ru1 -118.8(3) . .
C2' C1' C5' C4' -0.5(3) . .
C14 C1' C5' C4' -178.5(3) . .
Ru1 C1' C5' C4' 60.6(2) . .
C2' C1' C5' C18 176.9(3) . .
C14 C1' C5' C18 -1.1(5) . .
Ru1 C1' C5' C18 -121.9(3) . .
C2' C1' C5' Ru1 -61.2(2) . .
C14 C1' C5' Ru1 120.9(3) . .
C3' Ru1 C5' C4' -37.96(18) . .
C1 Ru1 C5' C4' -160.1(7) . .
C2' Ru1 C5' C4' -80.73(19) . .
C5 Ru1 C5' C4' 164.87(17) . .
C1' Ru1 C5' C4' -118.3(3) . .
C2 Ru1 C5' C4' 46.9(3) . .
C3 Ru1 C5' C4' 83.5(2) . .
C4 Ru1 C5' C4' 125.26(18) . .
C3' Ru1 C5' C1' 80.38(19) . .
C4' Ru1 C5' C1' 118.3(3) . .
C1 Ru1 C5' C1' -41.7(8) . .
C2' Ru1 C5' C1' 37.61(18) . .
C5 Ru1 C5' C1' -76.8(2) . .
C2 Ru1 C5' C1' 165.3(2) . .
C3 Ru1 C5' C1' -158.18(18) . .
C4 Ru1 C5' C1' -116.40(19) . .
C3' Ru1 C5' C18 -158.7(5) . .
C4' Ru1 C5' C18 -120.7(5) . .
C1 Ru1 C5' C18 79.2(9) . .
C2' Ru1 C5' C18 158.5(5) . .
C5 Ru1 C5' C18 44.1(5) . .
C1' Ru1 C5' C18 120.9(5) . .
C2 Ru1 C5' C18 -73.8(5) . .
C3 Ru1 C5' C18 -37.3(5) . .
C4 Ru1 C5' C18 4.5(5) . .
O1W' O1W O1W' O1W 0.002(2) 2_655 2_655
